data_4346410
loop_
_publ_author_name
'Mandal, Abhishek'
'Schwederski, Brigitte'
'Fiedler, Jan'
'Kaim, Wolfgang'
'Lahiri, Goutam Kumar'

_publ_section_title
;
 Evidence for Bidirectional Noninnocent Behavior of a Formazanate Ligand
 in Ruthenium Complexes.
;
_journal_issue 16
_journal_name_full 'Inorganic chemistry'
_journal_page_first 8126
_journal_page_last 8135
_journal_paper_doi 10.1021/acs.inorgchem.5b01408
_journal_volume 54
_journal_year 2015
_chemical_formula_sum 'C30 H31 N4 O4 Ru'
_chemical_formula_weight 612.66
_space_group_IT_number 2
_space_group_name_Hall '-P 1'
_space_group_name_H-M_alt 'P -1'
_symmetry_cell_setting triclinic
_symmetry_space_group_name_H-M 'P -1'
_atom_sites_solution_hydrogens geom
_atom_sites_solution_primary direct
_atom_sites_solution_secondary difmap
_audit_creation_method SHELXL-97
_cell_angle_alpha 100.775(2)
_cell_angle_beta 100.271(2)
_cell_angle_gamma 106.4560(10)
_cell_formula_units_Z 2
_cell_length_a 10.871(2)
_cell_length_b 11.507(2)
_cell_length_c 11.956(2)
_cell_measurement_reflns_used 5044
_cell_measurement_temperature 100(2)
_cell_measurement_theta_max 29.20
_cell_measurement_theta_min 3.20
_cell_volume 1365.9(4)
_computing_structure_refinement 'SHELXL-97 (Sheldrick, 2008)'
_computing_structure_solution 'SHELXS-97 (Sheldrick, 2008)'
_diffrn_ambient_temperature 100(2)
_diffrn_detector_area_resol_mean 7.111
_diffrn_measured_fraction_theta_full 0.996
_diffrn_measured_fraction_theta_max 0.996
_diffrn_measurement_device_type 'Rigaku Saturn724'
_diffrn_measurement_method \w
_diffrn_radiation_monochromator graphite
_diffrn_radiation_source 'fine-focus sealed tube'
_diffrn_radiation_type MoK\a
_diffrn_radiation_wavelength 0.71070
_diffrn_reflns_av_R_equivalents 0.0516
_diffrn_reflns_av_sigmaI/netI 0.0480
_diffrn_reflns_limit_h_max 12
_diffrn_reflns_limit_h_min -12
_diffrn_reflns_limit_k_max 13
_diffrn_reflns_limit_k_min -13
_diffrn_reflns_limit_l_max 14
_diffrn_reflns_limit_l_min -11
_diffrn_reflns_number 18405
_diffrn_reflns_theta_full 25.00
_diffrn_reflns_theta_max 25.00
_diffrn_reflns_theta_min 3.15
_exptl_absorpt_coefficient_mu 0.617
_exptl_absorpt_correction_T_max 0.9757
_exptl_absorpt_correction_T_min 0.7200
_exptl_absorpt_correction_type numerical
_exptl_absorpt_process_details 'NUMABS (Rigaku, 1999)'
_exptl_crystal_colour brown
_exptl_crystal_density_diffrn 1.490
_exptl_crystal_density_method 'not measured'
_exptl_crystal_description prism
_exptl_crystal_F_000 630
_exptl_crystal_size_max 0.57
_exptl_crystal_size_mid 0.08
_exptl_crystal_size_min 0.04
_refine_diff_density_max 0.732
_refine_diff_density_min -1.020
_refine_diff_density_rms 0.074
_refine_ls_extinction_method none
_refine_ls_goodness_of_fit_ref 1.044
_refine_ls_hydrogen_treatment mixed
_refine_ls_matrix_type full
_refine_ls_number_parameters 352
_refine_ls_number_reflns 4794
_refine_ls_number_restraints 0
_refine_ls_restrained_S_all 1.044
_refine_ls_R_factor_all 0.0314
_refine_ls_R_factor_gt 0.0278
_refine_ls_shift/su_max 0.001
_refine_ls_shift/su_mean 0.000
_refine_ls_structure_factor_coef Fsqd
_refine_ls_weighting_details 'calc w=1/[\s^2^(Fo^2^)+(0.0325P)^2^+0.0000P] where P=(Fo^2^+2Fc^2^)/3'
_refine_ls_weighting_scheme calc
_refine_ls_wR_factor_gt 0.0675
_refine_ls_wR_factor_ref 0.0691
_reflns_number_gt 4213
_reflns_number_total 4794
_reflns_threshold_expression >2sigma(I)
_cod_data_source_file ic5b01408_si_001.cif
_cod_data_source_block 1
_cod_database_code 4346410

loop_
_symmetry_equiv_pos_as_xyz
'x, y, z'
'-x, -y, -z'

loop_
_atom_site_label
_atom_site_type_symbol
_atom_site_fract_x
_atom_site_fract_y
_atom_site_fract_z
_atom_site_U_iso_or_equiv
_atom_site_adp_type
_atom_site_occupancy
_atom_site_symmetry_multiplicity
_atom_site_calc_flag
_atom_site_refinement_flags
Ru1 Ru 0.293942(17) 0.080458(17) 0.710606(14) 0.01063(7) Uani 1 1 d .
O2 O 0.30835(15) -0.09712(14) 0.67374(12) 0.0132(3) Uani 1 1 d .
O1 O 0.28186(15) 0.08735(14) 0.54022(12) 0.0125(3) Uani 1 1 d .
O4 O 0.49486(15) 0.15411(14) 0.73307(12) 0.0125(3) Uani 1 1 d .
O3 O 0.31720(15) 0.07065(14) 0.87939(12) 0.0119(3) Uani 1 1 d .
N2 N 0.28516(18) 0.24914(18) 0.76342(15) 0.0112(4) Uani 1 1 d .
N1 N 0.20651(18) 0.27481(18) 0.82970(15) 0.0130(4) Uani 1 1 d .
N3 N 0.04482(18) 0.06493(18) 0.77451(15) 0.0129(4) Uani 1 1 d .
N4 N 0.10310(18) 0.01429(18) 0.70145(15) 0.0119(4) Uani 1 1 d .
C25 C 0.3374(3) -0.2772(2) 0.5682(2) 0.0222(6) Uani 1 1 d .
H25A H 0.3753 -0.2850 0.6461 0.027 Uiso 1 1 calc R
H25B H 0.3935 -0.2927 0.5153 0.027 Uiso 1 1 calc R
H25C H 0.2484 -0.3385 0.5370 0.027 Uiso 1 1 calc R
C24 C 0.3300(2) -0.1480(2) 0.57772(19) 0.0150(5) Uani 1 1 d .
C23 C 0.3428(2) -0.0948(2) 0.48278(19) 0.0159(5) Uani 1 1 d .
H23 H 0.3715 -0.1378 0.4220 0.019 Uiso 1 1 calc R
C22 C 0.3183(2) 0.0141(2) 0.46733(19) 0.0143(5) Uani 1 1 d .
C21 C 0.3228(2) 0.0491(2) 0.35249(19) 0.0185(5) Uani 1 1 d .
H21A H 0.3839 0.0154 0.3167 0.022 Uiso 1 1 calc R
H21B H 0.3533 0.1405 0.3666 0.022 Uiso 1 1 calc R
H21C H 0.2341 0.0142 0.2994 0.022 Uiso 1 1 calc R
C30 C 0.7083(2) 0.2911(2) 0.8325(2) 0.0200(6) Uani 1 1 d .
H30A H 0.7614 0.3300 0.9133 0.024 Uiso 1 1 calc R
H30B H 0.6996 0.3565 0.7926 0.024 Uiso 1 1 calc R
H30C H 0.7520 0.2396 0.7906 0.024 Uiso 1 1 calc R
C29 C 0.5738(2) 0.2104(2) 0.83382(19) 0.0141(5) Uani 1 1 d .
C28 C 0.5440(2) 0.1997(2) 0.94117(19) 0.0167(5) Uani 1 1 d .
H28 H 0.6120 0.2466 1.0098 0.020 Uiso 1 1 calc R
C27 C 0.4258(2) 0.1280(2) 0.95858(19) 0.0146(5) Uani 1 1 d .
C26 C 0.4172(2) 0.1106(2) 1.07923(19) 0.0195(6) Uani 1 1 d .
H26A H 0.3500 0.1437 1.1042 0.023 Uiso 1 1 calc R
H26B H 0.5032 0.1556 1.1350 0.023 Uiso 1 1 calc R
H26C H 0.3928 0.0213 1.0769 0.023 Uiso 1 1 calc R
C20 C 0.4295(2) 0.3653(2) 0.65720(19) 0.0153(5) Uani 1 1 d .
H20 H 0.3972 0.2945 0.5917 0.018 Uiso 1 1 calc R
C19 C 0.5258(2) 0.4730(2) 0.6543(2) 0.0174(5) Uani 1 1 d .
H19 H 0.5580 0.4761 0.5857 0.021 Uiso 1 1 calc R
C18 C 0.5752(2) 0.5756(2) 0.7497(2) 0.0223(6) Uani 1 1 d .
H18 H 0.6420 0.6485 0.7474 0.027 Uiso 1 1 calc R
C17 C 0.5268(3) 0.5712(2) 0.8485(2) 0.0274(6) Uani 1 1 d .
H17 H 0.5612 0.6415 0.9147 0.033 Uiso 1 1 calc R
C16 C 0.4292(2) 0.4664(2) 0.8526(2) 0.0205(6) Uani 1 1 d .
H16 H 0.3951 0.4652 0.9204 0.025 Uiso 1 1 calc R
C15 C 0.3807(2) 0.3620(2) 0.75684(19) 0.0129(5) Uani 1 1 d .
C8 C 0.1048(2) 0.1836(2) 0.84161(19) 0.0130(5) Uani 1 1 d .
C9 C 0.0196(2) -0.1087(2) 0.63169(19) 0.0125(5) Uani 1 1 d .
C14 C -0.0632(2) -0.1914(2) 0.6786(2) 0.0159(5) Uani 1 1 d .
H14 H -0.0708 -0.1657 0.7567 0.019 Uiso 1 1 calc R
C13 C -0.1345(2) -0.3111(2) 0.6113(2) 0.0199(6) Uani 1 1 d .
H13 H -0.1906 -0.3680 0.6437 0.024 Uiso 1 1 calc R
C12 C -0.1253(2) -0.3491(2) 0.4975(2) 0.0209(6) Uani 1 1 d .
H12 H -0.1743 -0.4320 0.4521 0.025 Uiso 1 1 calc R
C11 C -0.0448(2) -0.2664(2) 0.4496(2) 0.0186(5) Uani 1 1 d .
H11 H -0.0396 -0.2920 0.3708 0.022 Uiso 1 1 calc R
C10 C 0.0282(2) -0.1461(2) 0.51635(19) 0.0142(5) Uani 1 1 d .
H10 H 0.0840 -0.0894 0.4836 0.017 Uiso 1 1 calc R
C5 C 0.0392(2) 0.2250(2) 0.93328(18) 0.0127(5) Uani 1 1 d .
C4 C -0.0589(2) 0.1395(2) 0.96553(19) 0.0153(5) Uani 1 1 d .
H4 H -0.0863 0.0531 0.9268 0.018 Uiso 1 1 calc R
C3 C -0.1168(2) 0.1788(2) 1.05320(19) 0.0164(5) Uani 1 1 d .
H3 H -0.1842 0.1187 1.0727 0.020 Uiso 1 1 calc R
C2 C -0.0787(2) 0.3041(2) 1.11334(19) 0.0160(5) Uani 1 1 d .
C7 C 0.0207(2) 0.3891(2) 1.0819(2) 0.0181(5) Uani 1 1 d .
H7 H 0.0487 0.4753 1.1215 0.022 Uiso 1 1 calc R
C6 C 0.0794(2) 0.3507(2) 0.9946(2) 0.0177(5) Uani 1 1 d .
H6 H 0.1478 0.4107 0.9762 0.021 Uiso 1 1 calc R
C1 C -0.1435(2) 0.3485(2) 1.2068(2) 0.0219(6) Uani 1 1 d .
H1A H -0.1975 0.3968 1.1776 0.026 Uiso 1 1 calc R
H1B H -0.0752 0.4015 1.2772 0.026 Uiso 1 1 calc R
H1C H -0.1999 0.2760 1.2264 0.026 Uiso 1 1 calc R

loop_
_atom_site_aniso_label
_atom_site_aniso_U_11
_atom_site_aniso_U_22
_atom_site_aniso_U_33
_atom_site_aniso_U_23
_atom_site_aniso_U_13
_atom_site_aniso_U_12
Ru1 0.00802(11) 0.01168(11) 0.01082(11) 0.00129(8) 0.00227(8) 0.00217(8)
O2 0.0109(8) 0.0148(9) 0.0131(8) 0.0019(7) 0.0033(7) 0.0039(7)
O1 0.0102(8) 0.0138(9) 0.0118(8) 0.0010(7) 0.0020(7) 0.0033(7)
O4 0.0090(8) 0.0142(9) 0.0127(8) 0.0009(7) 0.0020(7) 0.0033(7)
O3 0.0107(8) 0.0125(8) 0.0130(8) 0.0024(7) 0.0042(7) 0.0040(7)
N2 0.0082(9) 0.0146(10) 0.0089(9) 0.0018(8) 0.0022(8) 0.0015(8)
N1 0.0109(10) 0.0155(11) 0.0124(9) 0.0040(8) 0.0036(8) 0.0034(9)
N3 0.0116(10) 0.0147(11) 0.0127(9) 0.0039(8) 0.0032(8) 0.0043(8)
N4 0.0117(10) 0.0139(11) 0.0104(9) 0.0025(8) 0.0023(8) 0.0052(8)
C25 0.0310(15) 0.0195(14) 0.0209(13) 0.0040(11) 0.0123(12) 0.0128(12)
C24 0.0099(12) 0.0141(13) 0.0177(12) 0.0008(10) 0.0010(10) 0.0027(10)
C23 0.0140(12) 0.0176(13) 0.0152(12) 0.0003(10) 0.0069(10) 0.0043(11)
C22 0.0078(11) 0.0178(13) 0.0136(11) 0.0003(10) 0.0021(10) 0.0011(10)
C21 0.0189(13) 0.0221(14) 0.0161(12) 0.0052(11) 0.0053(11) 0.0082(11)
C30 0.0144(13) 0.0212(14) 0.0186(12) 0.0039(11) 0.0018(11) -0.0007(11)
C29 0.0126(12) 0.0123(12) 0.0186(12) 0.0024(10) 0.0040(10) 0.0068(10)
C28 0.0147(12) 0.0163(13) 0.0138(12) -0.0001(10) -0.0007(10) 0.0022(10)
C27 0.0174(13) 0.0105(12) 0.0167(12) 0.0018(10) 0.0035(10) 0.0072(10)
C26 0.0207(14) 0.0192(14) 0.0160(12) 0.0042(10) 0.0038(11) 0.0032(11)
C20 0.0160(13) 0.0155(13) 0.0154(12) 0.0039(10) 0.0041(10) 0.0063(10)
C19 0.0181(13) 0.0198(14) 0.0189(12) 0.0089(11) 0.0091(11) 0.0078(11)
C18 0.0221(14) 0.0137(13) 0.0330(15) 0.0082(11) 0.0156(12) 0.0019(11)
C17 0.0330(16) 0.0139(14) 0.0306(15) -0.0026(11) 0.0166(13) 0.0001(12)
C16 0.0227(14) 0.0172(14) 0.0219(13) 0.0037(11) 0.0132(11) 0.0031(11)
C15 0.0092(11) 0.0138(12) 0.0171(12) 0.0063(10) 0.0029(10) 0.0045(10)
C8 0.0095(12) 0.0148(13) 0.0149(11) 0.0034(10) 0.0030(10) 0.0042(10)
C9 0.0077(11) 0.0136(13) 0.0163(11) 0.0033(10) 0.0002(10) 0.0056(10)
C14 0.0110(12) 0.0179(13) 0.0192(12) 0.0039(10) 0.0037(10) 0.0057(10)
C13 0.0127(12) 0.0174(13) 0.0274(13) 0.0070(11) 0.0046(11) 0.0008(11)
C12 0.0138(13) 0.0143(13) 0.0267(13) -0.0020(11) -0.0034(11) 0.0024(11)
C11 0.0151(13) 0.0206(14) 0.0171(12) -0.0010(11) 0.0006(11) 0.0072(11)
C10 0.0089(11) 0.0161(13) 0.0168(12) 0.0041(10) 0.0025(10) 0.0032(10)
C5 0.0097(12) 0.0163(13) 0.0137(11) 0.0035(10) 0.0036(10) 0.0066(10)
C4 0.0141(12) 0.0142(13) 0.0163(12) 0.0046(10) 0.0022(10) 0.0031(10)
C3 0.0119(12) 0.0186(13) 0.0192(12) 0.0081(10) 0.0053(10) 0.0028(10)
C2 0.0130(12) 0.0238(14) 0.0131(11) 0.0040(10) 0.0030(10) 0.0094(11)
C7 0.0162(13) 0.0148(13) 0.0218(12) 0.0015(10) 0.0069(11) 0.0034(11)
C6 0.0130(12) 0.0156(13) 0.0237(13) 0.0046(10) 0.0078(11) 0.0016(10)
C1 0.0203(14) 0.0272(15) 0.0188(12) 0.0042(11) 0.0096(11) 0.0066(12)

loop_
_atom_type_symbol
_atom_type_description
_atom_type_scat_dispersion_real
_atom_type_scat_dispersion_imag
_atom_type_scat_source
C C 0.0033 0.0016 'International Tables Vol C Tables 4.2.6.8 and 6.1.1.4'
H H 0.0000 0.0000 'International Tables Vol C Tables 4.2.6.8 and 6.1.1.4'
N N 0.0061 0.0033 'International Tables Vol C Tables 4.2.6.8 and 6.1.1.4'
O O 0.0106 0.0060 'International Tables Vol C Tables 4.2.6.8 and 6.1.1.4'
Ru Ru -1.2594 0.8363 'International Tables Vol C Tables 4.2.6.8 and 6.1.1.4'

loop_
_geom_angle_atom_site_label_1
_geom_angle_atom_site_label_2
_geom_angle_atom_site_label_3
_geom_angle
N2 Ru1 N4 88.04(8)
N2 Ru1 O3 87.45(7)
N4 Ru1 O3 84.73(7)
N2 Ru1 O1 94.82(7)
N4 Ru1 O1 98.47(7)
O3 Ru1 O1 176.12(6)
N2 Ru1 O4 90.15(7)
N4 Ru1 O4 175.84(6)
O3 Ru1 O4 91.44(6)
O1 Ru1 O4 85.42(6)
N2 Ru1 O2 173.86(6)
N4 Ru1 O2 92.14(7)
O3 Ru1 O2 86.46(6)
O1 Ru1 O2 91.22(6)
O4 Ru1 O2 89.25(6)
C24 O2 Ru1 123.66(14)
C22 O1 Ru1 123.03(14)
C29 O4 Ru1 122.41(14)
C27 O3 Ru1 123.43(14)
N1 N2 C15 111.15(18)
N1 N2 Ru1 123.29(14)
C15 N2 Ru1 124.32(15)
N2 N1 C8 121.00(19)
N4 N3 C8 120.46(19)
N3 N4 C9 112.13(18)
N3 N4 Ru1 123.51(15)
C9 N4 Ru1 123.01(14)
C24 C25 H25A 109.5
C24 C25 H25B 109.5
H25A C25 H25B 109.5
C24 C25 H25C 109.5
H25A C25 H25C 109.5
H25B C25 H25C 109.5
O2 C24 C23 125.7(2)
O2 C24 C25 115.41(19)
C23 C24 C25 118.9(2)
C22 C23 C24 127.2(2)
C22 C23 H23 116.4
C24 C23 H23 116.4
O1 C22 C23 126.2(2)
O1 C22 C21 114.2(2)
C23 C22 C21 119.5(2)
C22 C21 H21A 109.5
C22 C21 H21B 109.5
H21A C21 H21B 109.5
C22 C21 H21C 109.5
H21A C21 H21C 109.5
H21B C21 H21C 109.5
C29 C30 H30A 109.5
C29 C30 H30B 109.5
H30A C30 H30B 109.5
C29 C30 H30C 109.5
H30A C30 H30C 109.5
H30B C30 H30C 109.5
O4 C29 C28 125.0(2)
O4 C29 C30 115.50(19)
C28 C29 C30 119.5(2)
C27 C28 C29 127.1(2)
C27 C28 H28 116.4
C29 C28 H28 116.4
O3 C27 C28 126.2(2)
O3 C27 C26 113.6(2)
C28 C27 C26 120.2(2)
C27 C26 H26A 109.5
C27 C26 H26B 109.5
H26A C26 H26B 109.5
C27 C26 H26C 109.5
H26A C26 H26C 109.5
H26B C26 H26C 109.5
C19 C20 C15 119.4(2)
C19 C20 H20 120.3
C15 C20 H20 120.3
C18 C19 C20 120.8(2)
C18 C19 H19 119.6
C20 C19 H19 119.6
C19 C18 C17 119.3(2)
C19 C18 H18 120.3
C17 C18 H18 120.3
C16 C17 C18 120.9(2)
C16 C17 H17 119.6
C18 C17 H17 119.6
C17 C16 C15 119.7(2)
C17 C16 H16 120.1
C15 C16 H16 120.1
C20 C15 C16 119.8(2)
C20 C15 N2 120.1(2)
C16 C15 N2 120.0(2)
N1 C8 N3 129.5(2)
N1 C8 C5 114.2(2)
N3 C8 C5 115.83(19)
C14 C9 C10 119.9(2)
C14 C9 N4 121.5(2)
C10 C9 N4 118.5(2)
C13 C14 C9 119.6(2)
C13 C14 H14 120.2
C9 C14 H14 120.2
C14 C13 C12 120.7(2)
C14 C13 H13 119.6
C12 C13 H13 119.6
C13 C12 C11 119.9(2)
C13 C12 H12 120.1
C11 C12 H12 120.1
C12 C11 C10 120.1(2)
C12 C11 H11 119.9
C10 C11 H11 119.9
C11 C10 C9 119.7(2)
C11 C10 H10 120.1
C9 C10 H10 120.1
C4 C5 C6 117.7(2)
C4 C5 C8 121.5(2)
C6 C5 C8 120.7(2)
C3 C4 C5 121.0(2)
C3 C4 H4 119.5
C5 C4 H4 119.5
C4 C3 C2 121.5(2)
C4 C3 H3 119.2
C2 C3 H3 119.2
C3 C2 C7 117.3(2)
C3 C2 C1 122.0(2)
C7 C2 C1 120.7(2)
C6 C7 C2 121.6(2)
C6 C7 H7 119.2
C2 C7 H7 119.2
C7 C6 C5 120.8(2)
C7 C6 H6 119.6
C5 C6 H6 119.6
C2 C1 H1A 109.5
C2 C1 H1B 109.5
H1A C1 H1B 109.5
C2 C1 H1C 109.5
H1A C1 H1C 109.5
H1B C1 H1C 109.5

loop_
_geom_bond_atom_site_label_1
_geom_bond_atom_site_label_2
_geom_bond_distance
Ru1 N2 1.9606(19)
Ru1 N4 1.9720(19)
Ru1 O3 2.0169(14)
Ru1 O1 2.0357(14)
Ru1 O4 2.0538(15)
Ru1 O2 2.0648(16)
O2 C24 1.280(3)
O1 C22 1.290(3)
O4 C29 1.277(3)
O3 C27 1.285(3)
N2 N1 1.320(2)
N2 C15 1.441(3)
N1 C8 1.342(3)
N3 N4 1.312(3)
N3 C8 1.354(3)
N4 C9 1.443(3)
C25 C24 1.496(3)
C25 H25A 0.9800
C25 H25B 0.9800
C25 H25C 0.9800
C24 C23 1.396(3)
C23 C22 1.391(3)
C23 H23 0.9500
C22 C21 1.507(3)
C21 H21A 0.9800
C21 H21B 0.9800
C21 H21C 0.9800
C30 C29 1.499(3)
C30 H30A 0.9800
C30 H30B 0.9800
C30 H30C 0.9800
C29 C28 1.397(3)
C28 C27 1.391(3)
C28 H28 0.9500
C27 C26 1.508(3)
C26 H26A 0.9800
C26 H26B 0.9800
C26 H26C 0.9800
C20 C19 1.388(3)
C20 C15 1.390(3)
C20 H20 0.9500
C19 C18 1.379(3)
C19 H19 0.9500
C18 C17 1.381(3)
C18 H18 0.9500
C17 C16 1.378(3)
C17 H17 0.9500
C16 C15 1.394(3)
C16 H16 0.9500
C8 C5 1.487(3)
C9 C14 1.387(3)
C9 C10 1.394(3)
C14 C13 1.380(3)
C14 H14 0.9500
C13 C12 1.381(3)
C13 H13 0.9500
C12 C11 1.382(3)
C12 H12 0.9500
C11 C10 1.386(3)
C11 H11 0.9500
C10 H10 0.9500
C5 C4 1.395(3)
C5 C6 1.398(3)
C4 C3 1.385(3)
C4 H4 0.9500
C3 C2 1.392(3)
C3 H3 0.9500
C2 C7 1.395(3)
C2 C1 1.509(3)
C7 C6 1.384(3)
C7 H7 0.9500
C6 H6 0.9500
C1 H1A 0.9800
C1 H1B 0.9800
C1 H1C 0.9800

loop_
_geom_torsion_atom_site_label_1
_geom_torsion_atom_site_label_2
_geom_torsion_atom_site_label_3
_geom_torsion_atom_site_label_4
_geom_torsion
N2 Ru1 O2 C24 -157.4(6)
N4 Ru1 O2 C24 111.03(17)
O3 Ru1 O2 C24 -164.38(17)
O1 Ru1 O2 C24 12.51(17)
O4 Ru1 O2 C24 -72.89(17)
N2 Ru1 O1 C22 160.57(17)
N4 Ru1 O1 C22 -110.70(17)
O3 Ru1 O1 C22 34.8(10)
O4 Ru1 O1 C22 70.80(17)
O2 Ru1 O1 C22 -18.35(17)
N2 Ru1 O4 C29 64.94(17)
N4 Ru1 O4 C29 0.7(10)
O3 Ru1 O4 C29 -22.51(17)
O1 Ru1 O4 C29 159.77(17)
O2 Ru1 O4 C29 -108.95(17)
N2 Ru1 O3 C27 -75.23(17)
N4 Ru1 O3 C27 -163.50(17)
O1 Ru1 O3 C27 50.8(9)
O4 Ru1 O3 C27 14.86(17)
O2 Ru1 O3 C27 104.02(17)
N4 Ru1 N2 N1 34.26(16)
O3 Ru1 N2 N1 -50.55(16)
O1 Ru1 N2 N1 132.60(16)
O4 Ru1 N2 N1 -141.99(16)
O2 Ru1 N2 N1 -57.5(7)
N4 Ru1 N2 C15 -159.54(16)
O3 Ru1 N2 C15 115.64(16)
O1 Ru1 N2 C15 -61.21(16)
O4 Ru1 N2 C15 24.20(16)
O2 Ru1 N2 C15 108.7(6)
C15 N2 N1 C8 175.67(19)
Ru1 N2 N1 C8 -16.5(3)
C8 N3 N4 C9 -175.61(18)
C8 N3 N4 Ru1 17.3(3)
N2 Ru1 N4 N3 -34.82(17)
O3 Ru1 N4 N3 52.80(17)
O1 Ru1 N4 N3 -129.40(16)
O4 Ru1 N4 N3 29.5(10)
O2 Ru1 N4 N3 139.04(17)
N2 Ru1 N4 C9 159.49(16)
O3 Ru1 N4 C9 -112.89(16)
O1 Ru1 N4 C9 64.90(16)
O4 Ru1 N4 C9 -136.2(9)
O2 Ru1 N4 C9 -26.65(16)
Ru1 O2 C24 C23 -2.2(3)
Ru1 O2 C24 C25 179.80(15)
O2 C24 C23 C22 -8.9(4)
C25 C24 C23 C22 169.1(2)
Ru1 O1 C22 C23 14.8(3)
Ru1 O1 C22 C21 -170.12(14)
C24 C23 C22 O1 1.7(4)
C24 C23 C22 C21 -173.1(2)
Ru1 O4 C29 C28 19.0(3)
Ru1 O4 C29 C30 -162.23(15)
O4 C29 C28 C27 -0.2(4)
C30 C29 C28 C27 -178.9(2)
Ru1 O3 C27 C28 -3.1(3)
Ru1 O3 C27 C26 177.57(14)
C29 C28 C27 O3 -9.1(4)
C29 C28 C27 C26 170.2(2)
C15 C20 C19 C18 1.2(4)
C20 C19 C18 C17 -0.9(4)
C19 C18 C17 C16 -0.5(4)
C18 C17 C16 C15 1.5(4)
C19 C20 C15 C16 -0.2(3)
C19 C20 C15 N2 -177.2(2)
C17 C16 C15 C20 -1.1(4)
C17 C16 C15 N2 175.9(2)
N1 N2 C15 C20 -150.2(2)
Ru1 N2 C15 C20 42.1(3)
N1 N2 C15 C16 32.8(3)
Ru1 N2 C15 C16 -134.85(19)
N2 N1 C8 N3 -17.5(4)
N2 N1 C8 C5 170.83(18)
N4 N3 C8 N1 17.0(4)
N4 N3 C8 C5 -171.43(18)
N3 N4 C9 C14 -37.5(3)
Ru1 N4 C9 C14 129.67(19)
N3 N4 C9 C10 145.7(2)
Ru1 N4 C9 C10 -47.2(3)
C10 C9 C14 C13 1.3(3)
N4 C9 C14 C13 -175.5(2)
C9 C14 C13 C12 -0.6(4)
C14 C13 C12 C11 -0.5(4)
C13 C12 C11 C10 1.0(4)
C12 C11 C10 C9 -0.4(3)
C14 C9 C10 C11 -0.8(3)
N4 C9 C10 C11 176.1(2)
N1 C8 C5 C4 -173.1(2)
N3 C8 C5 C4 14.0(3)
N1 C8 C5 C6 3.4(3)
N3 C8 C5 C6 -169.5(2)
C6 C5 C4 C3 1.7(3)
C8 C5 C4 C3 178.3(2)
C5 C4 C3 C2 -0.8(3)
C4 C3 C2 C7 -0.1(3)
C4 C3 C2 C1 178.4(2)
C3 C2 C7 C6 0.0(3)
C1 C2 C7 C6 -178.5(2)
C2 C7 C6 C5 1.0(4)
C4 C5 C6 C7 -1.9(3)
C8 C5 C6 C7 -178.4(2)
